data_4322062
loop_
_publ_author_name
'Umberto Casellato'
'Sergio Tamburini'
'Patrizia Tomasin'
'Pietro A. Vigato'
'Silvio Aime'
'Mauro Botta'

_publ_contact_author
;
      Umberto Casellato
      ICTIMA - C.N.R.
      Corso Stati Uniti 4
      35127 Padova
      Italy
;
_publ_contact_author_email berto@ictr.pd.cnr.it
_publ_contact_author_fax '0039 49 8702911'
_publ_contact_author_phone '0039 49 8295959'
_publ_section_title
;
 Synthesis, X-ray Structure, and Solution NMR Studies of Ln(III) Complexes
 with a Macrocyclic Asymmetric Compartmental Schiff Base. Preference of
 the Ln(III) Ions for a Crown-Like Coordination Site
;
_journal_name_full 'Inorganic Chemistry'
_journal_page_first 2906
_journal_page_last 2916
_journal_paper_doi 10.1021/ic980715r
_journal_volume 38
_journal_year 1999
_chemical_compound_source synthesis
_chemical_formula_moiety
;
[Dy(C~23~H~31~N~3~O~5~)(H~2~O)~4~]^.^Cl~3~^.^H~2~O. 
;
_chemical_formula_sum 'C23 H39 Cl3 Dy N3 O10'
_chemical_formula_weight 786.42
_chemical_name_systematic
; 
 ? 
;
_space_group_IT_number 4
_symmetry_cell_setting monoclinic
_symmetry_space_group_name_Hall 'P 2yb'
_symmetry_space_group_name_H-M 'P 1 21 1'
_atom_sites_solution_hydrogens geom
_atom_sites_solution_primary heavy
_atom_sites_solution_secondary difmap
_audit_creation_method SHELXL
_cell_angle_alpha 90.00
_cell_angle_beta 97.91(7)
_cell_angle_gamma 90.00
_cell_formula_units_Z 2
_cell_length_a 10.870(5)
_cell_length_b 16.785(6)
_cell_length_c 9.046(4)
_cell_measurement_reflns_used 25
_cell_measurement_temperature 295(2)
_cell_measurement_theta_max 12
_cell_measurement_theta_min 6
_cell_volume 1634.8(12)
_computing_cell_refinement 'Philips PW1100 Febo-system'
_computing_data_collection 'Philips PW1100 Febo-system (Belletti 1993)'
_computing_data_reduction 'Digital DEC 3000'
_computing_molecular_graphics 'ORTEP II (Johnson 1976)'
_computing_publication_material 'Parst-94 (Nardelli 1995)'
_computing_structure_refinement 'SHELXL-93 (Sheldrick, 1993)'
_computing_structure_solution 'SHELXS-86 (Sheldrick, 1990)'
_diffrn_ambient_temperature 295(2)
_diffrn_measurement_device 'Philips PW1100 (FEBO system) diffractometer'
_diffrn_measurement_method \q-2\q
_diffrn_radiation_monochromator graphite
_diffrn_radiation_source 'fine-focus sealed tube'
_diffrn_radiation_type MoK\a
_diffrn_radiation_wavelength 0.71073
_diffrn_reflns_av_R_equivalents 0.0199
_diffrn_reflns_av_sigmaI/netI 0.0362
_diffrn_reflns_limit_h_max 15
_diffrn_reflns_limit_h_min -15
_diffrn_reflns_limit_k_max 24
_diffrn_reflns_limit_k_min 0
_diffrn_reflns_limit_l_max 13
_diffrn_reflns_limit_l_min 0
_diffrn_reflns_number 4665
_diffrn_reflns_theta_max 31.00
_diffrn_reflns_theta_min 3.01
_diffrn_standards_decay_% 0
_diffrn_standards_interval_count 200
_diffrn_standards_number 2
_exptl_absorpt_coefficient_mu 24.4
_exptl_absorpt_correction_T_max 1.0
_exptl_absorpt_correction_T_min 0.84
_exptl_absorpt_correction_type \y-scan
_exptl_crystal_colour yellow
_exptl_crystal_density_diffrn 1.598
_exptl_crystal_description prism
_exptl_crystal_F_000 790
_exptl_crystal_size_max 0.17
_exptl_crystal_size_mid 0.14
_exptl_crystal_size_min 0.10
_refine_ls_extinction_method none
_refine_ls_goodness_of_fit_all 1.484
_refine_ls_goodness_of_fit_obs 1.484
_refine_ls_matrix_type full
_refine_ls_number_parameters 348
_refine_ls_number_reflns 4129
_refine_ls_number_restraints 0
_refine_ls_restrained_S_all 1.834
_refine_ls_restrained_S_obs 1.484
_refine_ls_R_factor_all 0.0541
_refine_ls_R_factor_obs 0.0467
_refine_ls_shift/esd_max -0.597
_refine_ls_shift/esd_mean 0.074
_refine_ls_structure_factor_coef Fsqd
_refine_ls_wR_factor_all 0.1816
_refine_ls_wR_factor_obs 0.1423
_reflns_number_observed 4138
_reflns_number_total 4402
_reflns_observed_criterion >3\s(I)
_cod_data_source_file ic980715r_2.cif
_cod_data_source_block dysp03
_cod_depositor_comments
;
The following automatic conversions were performed:

'_atom_sites_solution_primary' value 'heavy-atom' was changed to
'heavy'.

Automatic conversion script
Id: cif_fix_values 6452 2018-10-05 10:23:21Z andrius 
;
_cod_original_sg_symbol_H-M 'P 21'
_cod_database_code 4322062

loop_
_symmetry_equiv_pos_as_xyz
'x, y, z'
'-x, y+1/2, -z'

loop_
_atom_site_aniso_label
_atom_site_aniso_U_11
_atom_site_aniso_U_22
_atom_site_aniso_U_33
_atom_site_aniso_U_23
_atom_site_aniso_U_13
_atom_site_aniso_U_12
Dy1 0.0298(1) 0.0320(1) 0.0302(1) -0.0007(5) 0.0018(1) -0.0028(5)
Cl1 0.0983(9) 0.0943(9) 0.0404(8) 0.017(1) 0.0023(8) 0.022(1)
Cl2 0.0442(9) 0.0315(9) 0.0656(9) -0.0008(8) -0.0017(8) 0.0117(8)
Cl3A 0.041(1) 0.055(1) 0.081(1) 0.022(1) -0.003(1) -0.010(1)
Cl3B 0.034(1) 0.021(1) 0.064(1) 0.007(1) -0.010(1) -0.0138(9)
O1 0.025(1) 0.034(1) 0.045(1) -0.001(1) -0.004(1) 0.000(1)
O2 0.069(1) 0.030(1) 0.047(1) 0.011(1) 0.010(1) -0.009(1)
O3 0.066(1) 0.064(1) 0.068(1) 0.014(1) 0.018(1) -0.014(1)
O4 0.043(1) 0.067(1) 0.047(1) 0.000(1) -0.010(1) -0.010(1)
O5 0.034(1) 0.057(1) 0.038(1) 0.009(1) -0.004(1) 0.023(1)
O6 0.033(1) 0.039(1) 0.077(1) -0.007(1) 0.012(1) 0.015(1)
O7 0.037(1) 0.062(1) 0.076(1) -0.008(1) 0.012(1) -0.007(1)
O8 0.086(1) 0.080(1) 0.024(1) 0.009(1) 0.006(1) -0.013(1)
O9 0.057(1) 0.025(1) 0.050(1) 0.006(1) 0.020(1) -0.009(1)
O10 0.052(1) 0.092(1) 0.131(1) 0.018(1) 0.020(1) 0.032(1)
N1 0.071(1) 0.055(1) 0.097(1) -0.047(1) -0.013(1) -0.006(1)
N2 0.064(1) 0.104(1) 0.083(1) -0.014(1) -0.021(1) -0.024(1)
N3 0.091(1) 0.076(1) 0.108(1) -0.006(1) -0.038(1) 0.015(1)
C3 0.085(1) 0.054(1) 0.130(1) 0.027(1) 0.061(1) 0.036(1)
C4 0.142(1) 0.027(1) 0.113(1) -0.007(1) 0.084(1) -0.009(1)
C5 0.176(1) 0.074(1) 0.090(1) -0.005(1) 0.080(1) -0.026(1)
C6 0.096(1) 0.039(1) 0.070(1) -0.017(1) 0.033(1) -0.020(1)
C1 0.034(1) 0.043(1) 0.030(1) -0.003(1) 0.021(1) -0.001(1)
C2 0.057(1) 0.027(1) 0.042(1) 0.007(1) 0.023(1) 0.004(1)
C7 0.113(1) 0.054(1) 0.065(1) -0.022(1) -0.006(1) -0.029(1)
C8 0.054(1) 0.070(1) 0.143(1) -0.054(1) -0.031(1) 0.008(1)
C9 0.082(1) 0.125(1) 0.043(1) -0.015(1) 0.003(1) 0.016(1)
C10 0.133(1) 0.109(1) 0.106(1) 0.039(1) 0.016(1) 0.026(1)
C11 0.065(1) 0.108(1) 0.223(1) 0.157(1) -0.078(1) -0.040(1)
C12 0.087(1) 0.074(1) 0.057(1) 0.030(1) 0.019(1) 0.066(1)
C13 0.080(1) 0.046(1) 0.077(1) 0.014(1) 0.023(1) 0.009(1)
C15 0.065(1) 0.023(1) 0.079(1) 0.020(1) 0.021(1) -0.004(1)
C16 0.137(1) 0.048(1) 0.071(1) -0.019(1) 0.047(1) -0.050(1)
C17 0.079(1) 0.048(1) 0.045(1) -0.006(1) 0.019(1) -0.016(1)
C18 0.046(1) 0.048(1) 0.070(1) -0.023(1) 0.029(1) -0.016(1)
C19 0.052(1) 0.023(1) 0.052(1) -0.005(1) 0.035(1) 0.005(1)
C14 0.055(1) 0.034(1) 0.050(1) 0.008(1) 0.024(1) 0.002(1)
C20 0.031(1) 0.075(1) 0.060(1) -0.040(1) 0.010(1) -0.022(1)
C21 0.039(1) 0.082(1) 0.080(1) -0.040(1) 0.016(1) -0.014(1)
C22 0.107(1) 0.082(1) 0.061(1) 0.005(1) -0.060(1) -0.005(1)
C23 0.042(1) 0.074(1) 0.083(1) 0.007(1) 0.010(1) 0.012(1)

loop_
_atom_site_label
_atom_site_type_symbol
_atom_site_fract_x
_atom_site_fract_y
_atom_site_fract_z
_atom_site_U_iso_or_equiv
_atom_site_thermal_displace_type
_atom_site_occupancy
_atom_site_calc_flag
_atom_site_refinement_flags
_atom_site_disorder_group
Dy1 Dy 0.15687(3) 0.27880 0.66633(4) 0.03088(8) Uani 1 d . .
Cl1 Cl 0.1621(3) 0.2807(7) 0.1636(3) 0.0784(5) Uani 1 d . .
Cl2 Cl 0.4236(4) 0.9250(2) 0.3183(5) 0.0479(5) Uani 1 d . .
Cl3A Cl 0.3243(5) 0.5033(4) 0.5197(7) 0.0604(6) Uani 0.50 d P .
Cl3B Cl 0.4314(7) 0.6424(4) 0.3166(8) 0.0411(6) Uani 0.50 d P .
O1 O 0.2284(6) 0.3869(6) 0.8073(8) 0.0358(7) Uani 1 d . .
O2 O 0.2331(8) 0.1764(6) 0.8186(8) 0.0486(6) Uani 1 d . .
O3 O 0.0220(8) 0.1487(7) 0.6323(9) 0.0654(7) Uani 1 d . .
O4 O -0.0559(5) 0.2785(9) 0.5190(6) 0.0536(6) Uani 1 d . .
O5 O 0.0292(7) 0.4138(6) 0.6368(7) 0.0437(6) Uani 1 d . .
O6 O 0.3815(5) 0.2827(8) 0.6989(6) 0.0492(6) Uani 1 d . .
O7 O 0.0173(5) 0.2866(7) 0.8499(7) 0.0577(6) Uani 1 d . .
O8 O 0.2025(8) 0.1907(6) 0.4699(7) 0.0636(6) Uani 1 d . .
O9 O 0.1977(7) 0.3602(4) 0.4554(7) 0.0428(6) Uani 1 d . .
O10 O -0.2365(6) 0.2760(9) 0.7849(8) 0.0911(6) Uani 1 d . .
N1 N 0.3919(8) 0.4335(6) 1.0504(9) 0.0768(6) Uani 1 d . .
N2 N 0.5169(7) 0.2738(9) 1.1572(8) 0.0867(7) Uani 1 d . .
N3 N 0.3978(8) 0.1334(7) 1.0365(9) 0.0965(6) Uani 1 d . .
C3 C 0.0036(6) 0.5425(4) 0.7653(6) 0.0851(6) Uani 1 d G .
C4 C 0.0520(6) 0.5937(4) 0.8803(6) 0.0879(7) Uani 1 d G .
C5 C 0.1648(6) 0.5758(4) 0.9672(6) 0.1075(7) Uani 1 d G .
C6 C 0.2292(6) 0.5068(4) 0.9391(6) 0.0662(6) Uani 1 d G .
C1 C 0.1808(6) 0.4556(4) 0.8241(6) 0.0340(6) Uani 1 d G .
C2 C 0.0680(6) 0.4735(4) 0.7321(6) 0.0403(6) Uani 1 d G .
H3 H -0.0839(6) 0.5563(4) 0.6979(6) 0.080 Uiso 1 calc G .
H4 H 0.0019(6) 0.6471(4) 0.9019(6) 0.080 Uiso 1 d G .
H5 H 0.2021(6) 0.6155(4) 1.0561(6) 0.080 Uiso 1 d G .
C7 C 0.3219(9) 0.4936(7) 1.0339(9) 0.0789(6) Uani 1 d . .
H7 H 0.3453(9) 0.5410(7) 1.1141(9) 0.080 Uiso 1 calc R .
C8 C 0.5030(9) 0.4251(7) 1.164(1) 0.0934(6) Uani 1 d . .
H8A H 0.4997(9) 0.4723(7) 1.244(1) 0.080 Uiso 1 calc R .
H8B H 0.5841(9) 0.4335(7) 1.107(1) 0.080 Uiso 1 calc R .
C9 C 0.5166(9) 0.3541(8) 1.2401(9) 0.0840(6) Uani 1 d . .
H9A H 0.6032(9) 0.3588(8) 1.3131(9) 0.080 Uiso 1 calc R .
H9B H 0.4406(9) 0.3523(8) 1.3070(9) 0.080 Uiso 1 calc R .
C10 C 0.6269(9) 0.2894(9) 1.0768(9) 0.1158(7) Uani 1 d . .
H10A H 0.6430(9) 0.2379(9) 1.0099(9) 0.080 Uiso 1 calc G .
H10B H 0.7080(9) 0.3001(9) 1.1573(9) 0.080 Uiso 1 calc G .
H10C H 0.6083(9) 0.3406(9) 1.0056(9) 0.080 Uiso 1 calc G .
C11 C 0.512(1) 0.2107(9) 1.239(1) 0.1404(6) Uani 0.50 d P .
H11A H 0.589(1) 0.2117(9) 1.329(1) 0.080 Uiso 1 calc R .
H11B H 0.427(1) 0.2085(9) 1.281(1) 0.080 Uiso 1 calc R .
C12 C 0.5255(9) 0.1441(9) 1.131(1) 0.0738(6) Uani 0.50 d P .
H12A H 0.5949(9) 0.1603(9) 1.060(1) 0.080 Uiso 1 calc R .
H12B H 0.5529(9) 0.0909(9) 1.191(1) 0.080 Uiso 1 calc R .
C13 C 0.3312(9) 0.0679(7) 1.0526(9) 0.0663(6) Uani 1 d . .
H13 H 0.3633(9) 0.0251(7) 1.1382(9) 0.080 Uiso 1 calc R .
C15 C 0.1459(5) -0.0182(4) 0.9562(6) 0.0546(6) Uani 1 d G .
C16 C 0.0371(5) -0.0333(4) 0.8593(6) 0.0823(6) Uani 1 d G .
C17 C -0.0091(5) 0.0235(4) 0.7537(6) 0.0562(6) Uani 1 d G .
C18 C 0.0535(5) 0.0956(4) 0.7448(6) 0.0527(6) Uani 1 d G .
C19 C 0.1623(5) 0.1107(4) 0.8417(6) 0.0394(6) Uani 1 d G .
C14 C 0.2085(5) 0.0538(4) 0.9474(6) 0.0450(6) Uani 1 d G .
H15 H 0.1817(5) -0.0623(3) 1.0381(6) 0.080 Uiso 1 calc G .
H16 H -0.0113(5) -0.0891(3) 0.8662(6) 0.080 Uiso 1 calc G .
H17 H -0.0932(5) 0.0118(3) 0.6787(6) 0.080 Uiso 1 calc G .
C20 C -0.0898(8) 0.1455(7) 0.5404(9) 0.0551(7) Uani 1 d . .
H20A H -0.0962(8) 0.0898(7) 0.4794(9) 0.080 Uiso 1 calc R .
H20B H -0.1649(8) 0.1487(7) 0.6072(9) 0.080 Uiso 1 calc R .
C21 C -0.0998(8) 0.2126(8) 0.4338(9) 0.0663(6) Uani 1 d . .
H21A H -0.1952(8) 0.2216(8) 0.3851(9) 0.080 Uiso 1 calc R .
H21B H -0.0435(8) 0.2019(8) 0.3463(9) 0.080 Uiso 1 calc R .
C22 C -0.1058(9) 0.3552(8) 0.4470(9) 0.0899(6) Uani 1 d . .
H22A H -0.2012(9) 0.3471(8) 0.3970(9) 0.080 Uiso 1 calc R .
H22B H -0.0505(9) 0.3730(8) 0.3624(9) 0.080 Uiso 1 calc R .
C23 C -0.0990(9) 0.4169(8) 0.5648(9) 0.0665(7) Uani 1 d . .
H23A H -0.1619(9) 0.4031(8) 0.6436(9) 0.080 Uiso 1 calc R .
H23B H -0.1203(9) 0.4747(8) 0.5168(9) 0.080 Uiso 1 calc R .

loop_
_atom_type_symbol
_atom_type_description
_atom_type_scat_dispersion_real
_atom_type_scat_dispersion_imag
_atom_type_scat_source
C C 0.0033 0.0016 'International Tables Vol C Tables 4.2.6.8 and 6.1.1.4'
H H 0.0000 0.0000 'International Tables Vol C Tables 4.2.6.8 and 6.1.1.4'
N N 0.0061 0.0033 'International Tables Vol C Tables 4.2.6.8 and 6.1.1.4'
O O 0.0106 0.0060 'International Tables Vol C Tables 4.2.6.8 and 6.1.1.4'
Cl Cl 0.1484 0.1585 'International Tables Vol C Tables 4.2.6.8 and 6.1.1.4'
Dy Dy -0.6190 4.4100 'International Tables Vol C Tables 4.2.6.8 and 6.1.1.4'

loop_
_geom_angle_atom_site_label_1
_geom_angle_atom_site_label_2
_geom_angle_atom_site_label_3
_geom_angle
_geom_angle_site_symmetry_1
_geom_angle_site_symmetry_3
_geom_angle_publ_flag
O8 Dy1 O9 71.9(3) . . ?
O7 Dy1 O9 135.3(3) . . ?
O7 Dy1 O8 139.1(3) . . ?
O6 Dy1 O9 77.9(2) . . ?
O6 Dy1 O8 78.5(3) . . ?
O6 Dy1 O7 129.6(2) . . ?
O5 Dy1 O9 65.9(2) . . ?
O5 Dy1 O8 127.4(2) . . ?
O5 Dy1 O7 69.6(2) . . ?
O5 Dy1 O6 119.6(3) . . ?
O4 Dy1 O9 80.8(2) . . ?
O4 Dy1 O8 82.8(2) . . ?
O4 Dy1 O7 75.1(2) . . ?
O4 Dy1 O6 155.1(2) . . ?
O4 Dy1 O5 61.1(3) . . ?
O3 Dy1 O9 122.3(2) . . ?
O3 Dy1 O8 64.7(3) . . ?
O3 Dy1 O7 74.4(2) . . ?
O3 Dy1 O6 125.1(3) . . ?
O3 Dy1 O5 115.0(3) . . ?
O3 Dy1 O4 58.4(3) . . ?
O2 Dy1 O9 143.5(3) . . ?
O2 Dy1 O8 83.6(3) . . ?
O2 Dy1 O7 80.5(3) . . ?
O2 Dy1 O6 70.8(3) . . ?
O2 Dy1 O5 147.6(3) . . ?
O2 Dy1 O4 123.4(3) . . ?
O2 Dy1 O3 66.1(3) . . ?
O1 Dy1 O9 84.7(3) . . ?
O1 Dy1 O8 143.7(3) . . ?
O1 Dy1 O7 76.7(2) . . ?
O1 Dy1 O6 69.6(2) . . ?
O1 Dy1 O5 60.8(3) . . ?
O1 Dy1 O4 121.1(3) . . ?
O1 Dy1 O3 149.9(3) . . ?
O1 Dy1 O2 101.1(3) . . ?
Dy1 O1 C1 131.8(5) . . ?
Dy1 O2 C19 122.0(6) . . ?
Dy1 O3 C20 122.5(8) . . ?
Dy1 O3 C18 112.2(6) . . ?
C18 O3 C20 122.4(9) . . ?
Dy1 O4 C22 118.5(6) . . ?
Dy1 O4 C21 121.1(6) . . ?
C21 O4 C22 111.3(7) . . ?
Dy1 O5 C23 122.1(7) . . ?
Dy1 O5 C2 116.5(5) . . ?
C2 O5 C23 117.1(8) . . ?
C7 N1 C8 125(1) . . ?
C10 N2 C11 121.0(9) . . ?
C9 N2 C11 115.6(8) . . ?
C9 N2 C10 97.9(9) . . ?
C12 N3 C13 119.8(9) . . ?
C4 C3 C2 120.0 . . ?
C3 C4 C5 120.0 . . ?
C4 C5 C6 120.0 . . ?
C5 C6 C7 113.5(7) . . ?
C5 C6 C1 120.0 . . ?
C1 C6 C7 126.1(8) . . ?
O1 C1 C6 121.7(6) . . ?
C6 C1 C2 120.0 . . ?
O1 C1 C2 117.7(6) . . ?
C3 C2 C1 120.0 . . ?
O5 C2 C1 112.4(6) . . ?
O5 C2 C3 127.4(6) . . ?
N1 C7 C6 130(1) . . ?
N1 C8 C9 116.8(9) . . ?
N2 C9 C8 121.5(8) . . ?
N2 C11 C12 102.8(9) . . ?
N3 C12 C11 106.7(9) . . ?
N3 C13 C14 119.6(9) . . ?
C16 C15 C14 120.0 . . ?
C15 C16 C17 120.0 . . ?
C16 C17 C18 120.0 . . ?
O3 C18 C17 122.4(6) . . ?
C17 C18 C19 120.0 . . ?
O3 C18 C19 117.1(6) . . ?
O2 C19 C18 119.6(6) . . ?
C18 C19 C14 120.0 . . ?
O2 C19 C14 119.8(6) . . ?
C15 C14 C19 120.0 . . ?
C13 C14 C19 121.0(6) . . ?
C13 C14 C15 118.9(6) . . ?
O3 C20 C21 110.1(8) . . ?
O4 C21 C20 104.8(7) . . ?
O4 C22 C23 107.9(7) . . ?
O5 C23 C22 104.2(8) . . ?

loop_
_geom_bond_atom_site_label_1
_geom_bond_atom_site_label_2
_geom_bond_distance
_geom_bond_site_symmetry_2
_geom_bond_publ_flag
Dy1 O1 2.289(9) . ?
Dy1 O2 2.287(9) . ?
Dy1 O3 2.62(1) . ?
Dy1 O4 2.505(5) . ?
Dy1 O5 2.652(9) . ?
Dy1 O6 2.420(5) . ?
Dy1 O7 2.402(6) . ?
Dy1 O8 2.415(9) . ?
Dy1 O9 2.438(7) . ?
O1 C1 1.29(1) . ?
O2 C19 1.37(1) . ?
O3 C18 1.36(1) . ?
O3 C20 1.38(1) . ?
O4 C21 1.39(2) . ?
O4 C(22) 1.51(2) . ?
O5 C2 1.38(1) . ?
O5 C23 1.45(1) . ?
N1 C7 1.26(1) . ?
N1 C8 1.47(1) . ?
N2 C9 1.57(2) . ?
N2 C10 1.51(1) . ?
N2 C11 1.26(2) . ?
N3 C12 1.54(1) . ?
N3 C13 1.34(2) . ?
C3 C4 1.39 . ?
C3 C2 1.39 . ?
C4 C5 1.39 . ?
C5 C6 1.39 . ?
C6 C1 1.39 . ?
C6 C7 1.25(1) . ?
C1 C2 1.39 . ?
C8 C9 1.37(2) . ?
C11 C12 1.50(2) . ?
C13 C14 1.55(1) . ?
C15 C16 1.39 . ?
C15 C14 1.39 . ?
C16 C17 1.39 . ?
C17 C18 1.39 . ?
C18 C19 1.39 . ?
C19 C14 1.39 . ?
C20 C21 1.48(2) . ?
C22 C23 1.48(2) . ?
